data_4038631
loop_
_publ_author_name
'Berrocal, Jose Augusto'
'Pfeifer, Lukas'
'Heijnen, Dorus'
'Feringa, Ben L.'

_publ_section_title
;
 Synthesis of Core-Modified Third-Generation Light-Driven Molecular
 Motors.
;
_journal_name_full 'The Journal of organic chemistry'
_journal_paper_doi 10.1021/acs.joc.0c01235
_journal_year 2020
_chemical_formula_moiety 'C42 H26 Cl2'
_chemical_formula_sum 'C42 H26 Cl2'
_chemical_formula_weight 601.53
_space_group_crystal_system monoclinic
_space_group_IT_number 14
_space_group_name_Hall '-P 2yn'
_space_group_name_H-M_alt 'P 1 21/n 1'
_atom_sites_solution_hydrogens geom
_audit_creation_method SHELXL-2018/1
_cell_angle_alpha 90
_cell_angle_beta 100.2820(10)
_cell_angle_gamma 90
_cell_formula_units_Z 4
_cell_length_a 15.4794(4)
_cell_length_b 11.3565(3)
_cell_length_c 17.3278(4)
_cell_measurement_reflns_used 9464
_cell_measurement_temperature 100(2)
_cell_measurement_theta_max 78.95
_cell_measurement_theta_min 3.53
_cell_volume 2997.17(13)
_computing_cell_refinement 'Bruker SAINT 8.37A'
_computing_data_collection 'Bruker APEX3 V2016.1-0'
_computing_data_reduction 'Bruker SAINT 8.37A'
_computing_structure_refinement 'SHELXL-2018/1 (Sheldrick, 2018)'
_computing_structure_solution 'SHELXS-97 (Sheldrick 2008)'
_diffrn_ambient_temperature 100(2)
_diffrn_measured_fraction_theta_full 0.996
_diffrn_measured_fraction_theta_max 0.996
_diffrn_measurement_device_type 'Bruker APEX-II CCD'
_diffrn_measurement_method '\f and \w scans'
_diffrn_radiation_type CuK\a
_diffrn_radiation_wavelength 1.54178
_diffrn_reflns_av_R_equivalents 0.0537
_diffrn_reflns_av_unetI/netI 0.0248
_diffrn_reflns_Laue_measured_fraction_full 0.996
_diffrn_reflns_Laue_measured_fraction_max 0.996
_diffrn_reflns_limit_h_max 19
_diffrn_reflns_limit_h_min -19
_diffrn_reflns_limit_k_max 14
_diffrn_reflns_limit_k_min -14
_diffrn_reflns_limit_l_max 21
_diffrn_reflns_limit_l_min -21
_diffrn_reflns_number 61550
_diffrn_reflns_point_group_measured_fraction_full 0.996
_diffrn_reflns_point_group_measured_fraction_max 0.996
_diffrn_reflns_theta_full 67.679
_diffrn_reflns_theta_max 77.368
_diffrn_reflns_theta_min 3.529
_exptl_absorpt_coefficient_mu 2.172
_exptl_absorpt_correction_T_max 0.7543
_exptl_absorpt_correction_T_min 0.6888
_exptl_absorpt_correction_type multi-scan
_exptl_absorpt_process_details 'SADABS 2014/5'
_exptl_crystal_colour clear_pale_red
_exptl_crystal_density_diffrn 1.333
_exptl_crystal_description block
_exptl_crystal_F_000 1248
_exptl_crystal_size_max 0.200
_exptl_crystal_size_mid 0.200
_exptl_crystal_size_min 0.150
_refine_diff_density_max 0.638
_refine_diff_density_min -0.310
_refine_diff_density_rms 0.052
_refine_ls_extinction_method none
_refine_ls_goodness_of_fit_ref 1.007
_refine_ls_hydrogen_treatment constr
_refine_ls_matrix_type full
_refine_ls_number_parameters 398
_refine_ls_number_reflns 6345
_refine_ls_number_restraints 0
_refine_ls_restrained_S_all 1.007
_refine_ls_R_factor_all 0.0437
_refine_ls_R_factor_gt 0.0364
_refine_ls_shift/su_max 0.001
_refine_ls_shift/su_mean 0.000
_refine_ls_structure_factor_coef Fsqd
_refine_ls_weighting_details 'w=1/[\s^2^(Fo^2^)+(0.0450P)^2^+2.1446P] where P=(Fo^2^+2Fc^2^)/3'
_refine_ls_weighting_scheme calc
_refine_ls_wR_factor_gt 0.0892
_refine_ls_wR_factor_ref 0.0938
_reflns_Friedel_coverage 0.000
_reflns_number_gt 5518
_reflns_number_total 6345
_reflns_threshold_expression 'I > 2\s(I)'
_cod_data_source_file jo0c01235_si_002.cif
_cod_data_source_block cu_LP18006_0m
_cod_original_sg_symbol_H-M 'P 21/n'
_cod_database_code 4038631
_shelx_shelxl_version_number 2018/1
_shelx_space_group_comment
;
The symmetry employed for this shelxl refinement is uniquely defined
by the following loop, which should always be used as a source of
symmetry information in preference to the above space-group names.
They are only intended as comments.
;
_shelx_estimated_absorpt_t_min 0.671
_shelx_estimated_absorpt_t_max 0.737

loop_
_space_group_symop_operation_xyz
'x, y, z'
'-x+1/2, y+1/2, -z+1/2'
'-x, -y, -z'
'x-1/2, -y-1/2, z-1/2'

loop_
_atom_site_label
_atom_site_type_symbol
_atom_site_fract_x
_atom_site_fract_y
_atom_site_fract_z
_atom_site_U_iso_or_equiv
_atom_site_adp_type
_atom_site_occupancy
_atom_site_site_symmetry_order
_atom_site_calc_flag
_atom_site_refinement_flags_posn
_atom_site_refinement_flags_adp
_atom_site_refinement_flags_occupancy
_atom_site_disorder_assembly
_atom_site_disorder_group
Cl1 Cl 0.25339(3) 0.40097(3) 0.00688(2) 0.02563(10) Uani 1 1 d . . . . .
C1 C 0.36062(9) 0.86778(13) -0.05423(8) 0.0142(3) Uani 1 1 d . . . . .
C2 C 0.33506(9) 0.97230(13) -0.10465(8) 0.0152(3) Uani 1 1 d . . . . .
C26 C 0.09353(10) 1.08325(14) 0.08790(9) 0.0183(3) Uani 1 1 d . . . . .
H26 H 0.036702 1.115283 0.087183 0.022 Uiso 1 1 calc R U . . .
C3 C 0.29479(10) 1.07845(14) -0.09147(9) 0.0189(3) Uani 1 1 d . . . . .
H3 H 0.283825 1.097179 -0.040665 0.023 Uiso 1 1 calc R U . . .
C22 C 0.34241(9) 0.72720(13) 0.05263(8) 0.0136(3) Uani 1 1 d . . . . .
C4 C 0.27080(11) 1.15676(15) -0.15341(10) 0.0239(3) Uani 1 1 d . . . . .
H4 H 0.244569 1.229812 -0.144102 0.029 Uiso 1 1 calc R U . . .
C21 C 0.30887(9) 0.62496(13) 0.01312(9) 0.0153(3) Uani 1 1 d . . . . .
H21 H 0.296651 0.622789 -0.042570 0.018 Uiso 1 1 calc R U . . .
C5 C 0.28447(11) 1.13014(16) -0.22865(10) 0.0259(4) Uani 1 1 d . . . . .
H5 H 0.267815 1.184927 -0.270063 0.031 Uiso 1 1 calc R U . . .
C6 C 0.32240(10) 1.02364(15) -0.24328(9) 0.0219(3) Uani 1 1 d . . . . .
H6 H 0.330993 1.004357 -0.294725 0.026 Uiso 1 1 calc R U . . .
C7 C 0.34762(9) 0.94563(14) -0.18168(9) 0.0171(3) Uani 1 1 d . . . . .
C8 C 0.38897(9) 0.82982(14) -0.18134(9) 0.0172(3) Uani 1 1 d . . . . .
C10 C 0.46995(11) 0.66863(16) -0.22131(10) 0.0248(3) Uani 1 1 d . . . . .
H10 H 0.493070 0.627501 -0.260819 0.030 Uiso 1 1 calc R U . . .
Cl2 Cl 0.28779(2) 0.40932(3) 0.19267(2) 0.02051(9) Uani 1 1 d . . . . .
C14 C 0.35167(9) 0.84542(13) 0.02140(8) 0.0132(3) Uani 1 1 d . . . . .
C15 C 0.35403(9) 0.93374(12) 0.09086(8) 0.0124(3) Uani 1 1 d . . . . .
C16 C 0.38236(9) 0.84931(13) 0.16224(8) 0.0134(3) Uani 1 1 d . . . . .
C17 C 0.35844(9) 0.73040(13) 0.13472(8) 0.0137(3) Uani 1 1 d . . . . .
C20 C 0.29379(10) 0.52707(13) 0.05642(9) 0.0165(3) Uani 1 1 d . . . . .
C25 C 0.16670(10) 1.15602(13) 0.09664(9) 0.0178(3) Uani 1 1 d . . . . .
H25 H 0.159908 1.238566 0.102117 0.021 Uiso 1 1 calc R U . . .
C9 C 0.42472(10) 0.77353(15) -0.23957(9) 0.0211(3) Uani 1 1 d . . . . .
H9 H 0.418358 0.806093 -0.290779 0.025 Uiso 1 1 calc R U . . .
C19 C 0.30912(9) 0.53085(13) 0.13894(9) 0.0156(3) Uani 1 1 d . . . . .
C12 C 0.44633(10) 0.68003(14) -0.08711(9) 0.0200(3) Uani 1 1 d . . . . .
H12 H 0.455864 0.649472 -0.035248 0.024 Uiso 1 1 calc R U . . .
C11 C 0.48161(11) 0.62339(15) -0.14548(10) 0.0240(3) Uani 1 1 d . . . . .
H11 H 0.514151 0.552793 -0.133450 0.029 Uiso 1 1 calc R U . . .
C18 C 0.34019(9) 0.63251(13) 0.17826(9) 0.0150(3) Uani 1 1 d . . . . .
H18 H 0.349007 0.635894 0.233892 0.018 Uiso 1 1 calc R U . . .
C29 C 0.42644(9) 1.02539(13) 0.08842(9) 0.0154(3) Uani 1 1 d . . . . .
H29A H 0.411061 1.073752 0.041122 0.023 Uiso 1 1 calc R U . . .
H29B H 0.482249 0.985067 0.087630 0.023 Uiso 1 1 calc R U . . .
H29C H 0.432217 1.075821 0.134950 0.023 Uiso 1 1 calc R U . . .
C28 C 0.18793(9) 0.91585(13) 0.08124(8) 0.0149(3) Uani 1 1 d . . . . .
H28 H 0.194316 0.833247 0.075683 0.018 Uiso 1 1 calc R U . . .
C27 C 0.10493(10) 0.96276(14) 0.08021(9) 0.0186(3) Uani 1 1 d . . . . .
H27 H 0.055422 0.911957 0.074191 0.022 Uiso 1 1 calc R U . . .
C13 C 0.39675(9) 0.78222(13) -0.10538(9) 0.0161(3) Uani 1 1 d . . . . .
C36 C 0.49706(10) 0.96264(13) 0.35277(8) 0.0159(3) Uani 1 1 d . . . . .
C35 C 0.51205(11) 1.04824(14) 0.41081(9) 0.0200(3) Uani 1 1 d . . . . .
H35 H 0.554431 1.036044 0.456993 0.024 Uiso 1 1 calc R U . . .
C34 C 0.46378(11) 1.15239(14) 0.40010(9) 0.0219(3) Uani 1 1 d . . . . .
H34 H 0.473628 1.212225 0.438988 0.026 Uiso 1 1 calc R U . . .
C33 C 0.40123(11) 1.16904(14) 0.33264(9) 0.0205(3) Uani 1 1 d . . . . .
H33 H 0.367798 1.239657 0.326530 0.025 Uiso 1 1 calc R U . . .
C32 C 0.38683(10) 1.08392(14) 0.27398(9) 0.0175(3) Uani 1 1 d . . . . .
H32 H 0.343452 1.095877 0.228453 0.021 Uiso 1 1 calc R U . . .
C31 C 0.43658(9) 0.98110(13) 0.28260(8) 0.0152(3) Uani 1 1 d . . . . .
C30 C 0.43109(9) 0.87307(13) 0.23440(8) 0.0139(3) Uani 1 1 d . . . . .
C23 C 0.26223(9) 0.98779(13) 0.09028(8) 0.0130(3) Uani 1 1 d . . . . .
C40 C 0.59805(10) 0.62952(14) 0.31161(9) 0.0190(3) Uani 1 1 d . . . . .
H40 H 0.621449 0.556690 0.297890 0.023 Uiso 1 1 calc R U . . .
C39 C 0.63239(10) 0.68233(15) 0.38332(9) 0.0190(3) Uani 1 1 d . . . . .
H39 H 0.677004 0.643462 0.419061 0.023 Uiso 1 1 calc R U . . .
C38 C 0.60182(10) 0.79078(14) 0.40256(9) 0.0180(3) Uani 1 1 d . . . . .
H38 H 0.626401 0.827991 0.450572 0.022 Uiso 1 1 calc R U . . .
C37 C 0.53450(9) 0.84478(13) 0.35060(8) 0.0152(3) Uani 1 1 d . . . . .
C41 C 0.52991(10) 0.68250(14) 0.26007(9) 0.0171(3) Uani 1 1 d . . . . .
H41 H 0.507099 0.646212 0.211283 0.021 Uiso 1 1 calc R U . . .
C42 C 0.49515(9) 0.78948(13) 0.28042(8) 0.0143(3) Uani 1 1 d . . . . .
C24 C 0.24997(10) 1.10907(13) 0.09744(9) 0.0161(3) Uani 1 1 d . . . . .
H24 H 0.299238 1.160241 0.102954 0.019 Uiso 1 1 calc R U . . .

loop_
_atom_site_aniso_label
_atom_site_aniso_U_11
_atom_site_aniso_U_22
_atom_site_aniso_U_33
_atom_site_aniso_U_23
_atom_site_aniso_U_13
_atom_site_aniso_U_12
Cl1 0.0374(2) 0.01472(18) 0.02369(19) -0.00355(14) 0.00253(16) -0.00797(15)
C1 0.0101(6) 0.0149(7) 0.0171(7) -0.0010(5) 0.0012(5) -0.0018(5)
C2 0.0106(6) 0.0181(7) 0.0166(7) 0.0024(5) 0.0015(5) -0.0030(5)
C26 0.0133(7) 0.0216(8) 0.0201(7) -0.0004(6) 0.0035(6) 0.0042(6)
C3 0.0169(7) 0.0204(8) 0.0194(7) 0.0034(6) 0.0033(6) -0.0005(6)
C22 0.0109(6) 0.0150(7) 0.0147(7) 0.0008(5) 0.0020(5) 0.0014(5)
C4 0.0226(8) 0.0224(8) 0.0269(8) 0.0065(7) 0.0047(6) 0.0032(6)
C21 0.0155(7) 0.0148(7) 0.0156(7) -0.0017(5) 0.0023(5) 0.0003(5)
C5 0.0228(8) 0.0311(9) 0.0236(8) 0.0128(7) 0.0037(6) 0.0013(7)
C6 0.0176(7) 0.0312(9) 0.0174(7) 0.0055(6) 0.0043(6) -0.0017(6)
C7 0.0117(6) 0.0225(8) 0.0171(7) 0.0004(6) 0.0022(5) -0.0045(6)
C8 0.0123(6) 0.0221(8) 0.0170(7) -0.0011(6) 0.0017(5) -0.0054(6)
C10 0.0232(8) 0.0278(9) 0.0262(8) -0.0103(7) 0.0122(7) -0.0052(7)
Cl2 0.02440(19) 0.01418(17) 0.02302(18) 0.00471(13) 0.00446(14) -0.00199(14)
C14 0.0090(6) 0.0141(7) 0.0161(7) -0.0004(5) 0.0008(5) 0.0002(5)
C15 0.0115(6) 0.0126(7) 0.0125(6) 0.0004(5) 0.0009(5) -0.0006(5)
C16 0.0111(6) 0.0138(7) 0.0153(7) 0.0012(5) 0.0024(5) 0.0007(5)
C17 0.0107(6) 0.0146(7) 0.0154(7) -0.0006(5) 0.0008(5) 0.0010(5)
C20 0.0158(7) 0.0135(7) 0.0196(7) -0.0021(5) 0.0013(5) -0.0011(5)
C25 0.0196(7) 0.0142(7) 0.0196(7) 0.0002(5) 0.0034(6) 0.0032(6)
C9 0.0197(7) 0.0284(8) 0.0164(7) -0.0040(6) 0.0060(6) -0.0079(6)
C19 0.0138(6) 0.0138(7) 0.0193(7) 0.0028(5) 0.0031(5) 0.0016(5)
C12 0.0190(7) 0.0203(8) 0.0218(7) 0.0000(6) 0.0065(6) -0.0002(6)
C11 0.0225(8) 0.0197(8) 0.0320(9) -0.0037(7) 0.0112(7) 0.0008(6)
C18 0.0131(6) 0.0155(7) 0.0158(7) 0.0010(5) 0.0011(5) 0.0015(5)
C29 0.0134(6) 0.0155(7) 0.0175(7) 0.0002(5) 0.0028(5) -0.0023(5)
C28 0.0156(7) 0.0135(7) 0.0154(7) -0.0005(5) 0.0027(5) -0.0016(5)
C27 0.0139(7) 0.0194(8) 0.0224(7) -0.0008(6) 0.0030(6) -0.0033(6)
C13 0.0134(6) 0.0182(7) 0.0170(7) -0.0024(6) 0.0032(5) -0.0037(6)
C36 0.0159(7) 0.0175(7) 0.0150(7) 0.0008(5) 0.0043(5) -0.0018(6)
C35 0.0242(8) 0.0227(8) 0.0129(7) -0.0007(6) 0.0024(6) -0.0031(6)
C34 0.0311(9) 0.0195(8) 0.0165(7) -0.0046(6) 0.0082(6) -0.0024(7)
C33 0.0256(8) 0.0170(7) 0.0208(7) -0.0017(6) 0.0095(6) 0.0021(6)
C32 0.0174(7) 0.0182(7) 0.0173(7) 0.0001(6) 0.0041(6) -0.0002(6)
C31 0.0146(7) 0.0164(7) 0.0152(7) -0.0004(5) 0.0039(5) -0.0023(5)
C30 0.0124(6) 0.0144(7) 0.0155(7) 0.0006(5) 0.0038(5) 0.0002(5)
C23 0.0123(6) 0.0162(7) 0.0103(6) 0.0016(5) 0.0016(5) 0.0007(5)
C40 0.0144(7) 0.0200(7) 0.0228(8) 0.0020(6) 0.0043(6) 0.0031(6)
C39 0.0118(7) 0.0262(8) 0.0183(7) 0.0047(6) 0.0009(5) 0.0010(6)
C38 0.0143(7) 0.0249(8) 0.0142(7) 0.0018(6) 0.0004(5) -0.0025(6)
C37 0.0141(7) 0.0181(7) 0.0137(7) 0.0004(5) 0.0033(5) -0.0023(6)
C41 0.0147(7) 0.0188(7) 0.0174(7) -0.0007(6) 0.0016(5) 0.0006(6)
C42 0.0115(6) 0.0168(7) 0.0146(6) 0.0015(5) 0.0021(5) -0.0011(5)
C24 0.0155(7) 0.0144(7) 0.0180(7) 0.0004(5) 0.0022(5) -0.0017(5)

loop_
_atom_type_symbol
_atom_type_description
_atom_type_scat_dispersion_real
_atom_type_scat_dispersion_imag
_atom_type_scat_source
C C 0.0181 0.0091 'International Tables Vol C Tables 4.2.6.8 and 6.1.1.4'
H H 0.0000 0.0000 'International Tables Vol C Tables 4.2.6.8 and 6.1.1.4'
Cl Cl 0.3639 0.7018 'International Tables Vol C Tables 4.2.6.8 and 6.1.1.4'

loop_
_geom_angle_atom_site_label_1
_geom_angle_atom_site_label_2
_geom_angle_atom_site_label_3
_geom_angle
_geom_angle_site_symmetry_1
_geom_angle_site_symmetry_3
_geom_angle_publ_flag
C14 C1 C2 130.62(14) . . ?
C14 C1 C13 124.24(13) . . ?
C2 C1 C13 105.08(12) . . ?
C3 C2 C7 118.68(14) . . ?
C3 C2 C1 132.42(14) . . ?
C7 C2 C1 108.47(13) . . ?
C27 C26 C25 118.80(14) . . ?
C27 C26 H26 120.6 . . ?
C25 C26 H26 120.6 . . ?
C4 C3 C2 119.44(15) . . ?
C4 C3 H3 120.3 . . ?
C2 C3 H3 120.3 . . ?
C21 C22 C17 120.10(13) . . ?
C21 C22 C14 129.21(13) . . ?
C17 C22 C14 109.90(13) . . ?
C5 C4 C3 121.30(16) . . ?
C5 C4 H4 119.4 . . ?
C3 C4 H4 119.4 . . ?
C20 C21 C22 119.00(13) . . ?
C20 C21 H21 120.5 . . ?
C22 C21 H21 120.5 . . ?
C6 C5 C4 120.06(15) . . ?
C6 C5 H5 120.0 . . ?
C4 C5 H5 120.0 . . ?
C5 C6 C7 119.06(15) . . ?
C5 C6 H6 120.5 . . ?
C7 C6 H6 120.5 . . ?
C6 C7 C2 121.42(15) . . ?
C6 C7 C8 129.77(14) . . ?
C2 C7 C8 108.81(13) . . ?
C9 C8 C13 121.56(15) . . ?
C9 C8 C7 129.90(14) . . ?
C13 C8 C7 108.26(13) . . ?
C9 C10 C11 120.44(15) . . ?
C9 C10 H10 119.8 . . ?
C11 C10 H10 119.8 . . ?
C1 C14 C22 123.95(13) . . ?
C1 C14 C15 128.85(13) . . ?
C22 C14 C15 107.12(11) . . ?
C29 C15 C23 113.91(12) . . ?
C29 C15 C14 109.32(11) . . ?
C23 C15 C14 110.78(11) . . ?
C29 C15 C16 109.52(11) . . ?
C23 C15 C16 112.08(11) . . ?
C14 C15 C16 100.39(11) . . ?
C30 C16 C17 123.27(13) . . ?
C30 C16 C15 129.29(13) . . ?
C17 C16 C15 106.86(11) . . ?
C22 C17 C18 120.69(13) . . ?
C22 C17 C16 110.19(13) . . ?
C18 C17 C16 128.54(13) . . ?
C21 C20 C19 120.79(14) . . ?
C21 C20 Cl1 118.51(11) . . ?
C19 C20 Cl1 120.68(12) . . ?
C26 C25 C24 120.59(14) . . ?
C26 C25 H25 119.7 . . ?
C24 C25 H25 119.7 . . ?
C10 C9 C8 118.60(15) . . ?
C10 C9 H9 120.7 . . ?
C8 C9 H9 120.7 . . ?
C18 C19 C20 120.45(14) . . ?
C18 C19 Cl2 118.96(11) . . ?
C20 C19 Cl2 120.58(12) . . ?
C11 C12 C13 119.42(15) . . ?
C11 C12 H12 120.3 . . ?
C13 C12 H12 120.3 . . ?
C12 C11 C10 120.95(16) . . ?
C12 C11 H11 119.5 . . ?
C10 C11 H11 119.5 . . ?
C19 C18 C17 118.90(13) . . ?
C19 C18 H18 120.5 . . ?
C17 C18 H18 120.5 . . ?
C15 C29 H29A 109.5 . . ?
C15 C29 H29B 109.5 . . ?
H29A C29 H29B 109.5 . . ?
C15 C29 H29C 109.5 . . ?
H29A C29 H29C 109.5 . . ?
H29B C29 H29C 109.5 . . ?
C27 C28 C23 121.25(14) . . ?
C27 C28 H28 119.4 . . ?
C23 C28 H28 119.4 . . ?
C28 C27 C26 120.66(14) . . ?
C28 C27 H27 119.7 . . ?
C26 C27 H27 119.7 . . ?
C12 C13 C8 118.87(14) . . ?
C12 C13 C1 131.05(14) . . ?
C8 C13 C1 109.11(13) . . ?
C35 C36 C31 121.30(14) . . ?
C35 C36 C37 130.10(14) . . ?
C31 C36 C37 108.59(13) . . ?
C36 C35 C34 118.78(14) . . ?
C36 C35 H35 120.6 . . ?
C34 C35 H35 120.6 . . ?
C33 C34 C35 120.23(14) . . ?
C33 C34 H34 119.9 . . ?
C35 C34 H34 119.9 . . ?
C34 C33 C32 121.06(15) . . ?
C34 C33 H33 119.5 . . ?
C32 C33 H33 119.5 . . ?
C33 C32 C31 119.40(14) . . ?
C33 C32 H32 120.3 . . ?
C31 C32 H32 120.3 . . ?
C32 C31 C36 119.09(14) . . ?
C32 C31 C30 131.36(14) . . ?
C36 C31 C30 109.02(13) . . ?
C16 C30 C31 130.34(14) . . ?
C16 C30 C42 124.57(13) . . ?
C31 C30 C42 105.06(12) . . ?
C28 C23 C24 117.63(13) . . ?
C28 C23 C15 120.40(13) . . ?
C24 C23 C15 121.96(13) . . ?
C41 C40 C39 120.66(15) . . ?
C41 C40 H40 119.7 . . ?
C39 C40 H40 119.7 . . ?
C38 C39 C40 120.34(14) . . ?
C38 C39 H39 119.8 . . ?
C40 C39 H39 119.8 . . ?
C39 C38 C37 119.07(14) . . ?
C39 C38 H38 120.5 . . ?
C37 C38 H38 120.5 . . ?
C38 C37 C42 121.40(14) . . ?
C38 C37 C36 129.88(14) . . ?
C42 C37 C36 108.57(13) . . ?
C40 C41 C42 119.68(14) . . ?
C40 C41 H41 120.2 . . ?
C42 C41 H41 120.2 . . ?
C41 C42 C37 118.61(13) . . ?
C41 C42 C30 131.66(13) . . ?
C37 C42 C30 108.72(13) . . ?
C25 C24 C23 121.07(14) . . ?
C25 C24 H24 119.5 . . ?
C23 C24 H24 119.5 . . ?

loop_
_geom_bond_atom_site_label_1
_geom_bond_atom_site_label_2
_geom_bond_distance
_geom_bond_site_symmetry_2
_geom_bond_publ_flag
Cl1 C20 1.7284(15) . ?
C1 C14 1.366(2) . ?
C1 C2 1.485(2) . ?
C1 C13 1.490(2) . ?
C2 C3 1.395(2) . ?
C2 C7 1.416(2) . ?
C26 C27 1.389(2) . ?
C26 C25 1.388(2) . ?
C26 H26 0.9500 . ?
C3 C4 1.392(2) . ?
C3 H3 0.9500 . ?
C22 C21 1.400(2) . ?
C22 C17 1.400(2) . ?
C22 C14 1.464(2) . ?
C4 C5 1.391(2) . ?
C4 H4 0.9500 . ?
C21 C20 1.384(2) . ?
C21 H21 0.9500 . ?
C5 C6 1.387(3) . ?
C5 H5 0.9500 . ?
C6 C7 1.388(2) . ?
C6 H6 0.9500 . ?
C7 C8 1.462(2) . ?
C8 C9 1.390(2) . ?
C8 C13 1.408(2) . ?
C10 C9 1.389(3) . ?
C10 C11 1.392(2) . ?
C10 H10 0.9500 . ?
Cl2 C19 1.7293(15) . ?
C14 C15 1.5622(19) . ?
C15 C29 1.5356(19) . ?
C15 C23 1.5462(19) . ?
C15 C16 1.5646(19) . ?
C16 C30 1.367(2) . ?
C16 C17 1.458(2) . ?
C17 C18 1.400(2) . ?
C20 C19 1.408(2) . ?
C25 C24 1.393(2) . ?
C25 H25 0.9500 . ?
C9 H9 0.9500 . ?
C19 C18 1.382(2) . ?
C12 C11 1.390(2) . ?
C12 C13 1.396(2) . ?
C12 H12 0.9500 . ?
C11 H11 0.9500 . ?
C18 H18 0.9500 . ?
C29 H29A 0.9800 . ?
C29 H29B 0.9800 . ?
C29 H29C 0.9800 . ?
C28 C27 1.388(2) . ?
C28 C23 1.397(2) . ?
C28 H28 0.9500 . ?
C27 H27 0.9500 . ?
C36 C35 1.388(2) . ?
C36 C31 1.412(2) . ?
C36 C37 1.462(2) . ?
C35 C34 1.394(2) . ?
C35 H35 0.9500 . ?
C34 C33 1.391(2) . ?
C34 H34 0.9500 . ?
C33 C32 1.392(2) . ?
C33 H33 0.9500 . ?
C32 C31 1.392(2) . ?
C32 H32 0.9500 . ?
C31 C30 1.478(2) . ?
C30 C42 1.496(2) . ?
C23 C24 1.399(2) . ?
C40 C41 1.391(2) . ?
C40 C39 1.397(2) . ?
C40 H40 0.9500 . ?
C39 C38 1.381(2) . ?
C39 H39 0.9500 . ?
C38 C37 1.392(2) . ?
C38 H38 0.9500 . ?
C37 C42 1.407(2) . ?
C41 C42 1.399(2) . ?
C41 H41 0.9500 . ?
C24 H24 0.9500 . ?

loop_
_geom_torsion_atom_site_label_1
_geom_torsion_atom_site_label_2
_geom_torsion_atom_site_label_3
_geom_torsion_atom_site_label_4
_geom_torsion
_geom_torsion_site_symmetry_1
_geom_torsion_site_symmetry_2
_geom_torsion_site_symmetry_3
_geom_torsion_site_symmetry_4
_geom_torsion_publ_flag
C14 C1 C2 C3 0.0(3) . . . . ?
C13 C1 C2 C3 177.20(15) . . . . ?
C14 C1 C2 C7 -172.12(14) . . . . ?
C13 C1 C2 C7 5.06(15) . . . . ?
C7 C2 C3 C4 -2.1(2) . . . . ?
C1 C2 C3 C4 -173.62(15) . . . . ?
C2 C3 C4 C5 1.4(2) . . . . ?
C17 C22 C21 C20 -1.4(2) . . . . ?
C14 C22 C21 C20 -170.04(14) . . . . ?
C3 C4 C5 C6 0.2(3) . . . . ?
C4 C5 C6 C7 -1.1(2) . . . . ?
C5 C6 C7 C2 0.3(2) . . . . ?
C5 C6 C7 C8 -179.53(15) . . . . ?
C3 C2 C7 C6 1.3(2) . . . . ?
C1 C2 C7 C6 174.69(13) . . . . ?
C3 C2 C7 C8 -178.83(13) . . . . ?
C1 C2 C7 C8 -5.44(16) . . . . ?
C6 C7 C8 C9 9.7(3) . . . . ?
C2 C7 C8 C9 -170.16(15) . . . . ?
C6 C7 C8 C13 -176.50(15) . . . . ?
C2 C7 C8 C13 3.65(16) . . . . ?
C2 C1 C14 C22 151.51(15) . . . . ?
C13 C1 C14 C22 -25.2(2) . . . . ?
C2 C1 C14 C15 -32.0(2) . . . . ?
C13 C1 C14 C15 151.27(14) . . . . ?
C21 C22 C14 C1 -26.4(2) . . . . ?
C17 C22 C14 C1 164.01(13) . . . . ?
C21 C22 C14 C15 156.47(14) . . . . ?
C17 C22 C14 C15 -13.12(15) . . . . ?
C1 C14 C15 C29 -40.42(19) . . . . ?
C22 C14 C15 C29 136.52(12) . . . . ?
C1 C14 C15 C23 85.90(17) . . . . ?
C22 C14 C15 C23 -97.16(13) . . . . ?
C1 C14 C15 C16 -155.53(14) . . . . ?
C22 C14 C15 C16 21.41(13) . . . . ?
C29 C15 C16 C30 33.8(2) . . . . ?
C23 C15 C16 C30 -93.68(17) . . . . ?
C14 C15 C16 C30 148.70(14) . . . . ?
C29 C15 C16 C17 -137.58(12) . . . . ?
C23 C15 C16 C17 94.99(13) . . . . ?
C14 C15 C16 C17 -22.63(13) . . . . ?
C21 C22 C17 C18 -0.9(2) . . . . ?
C14 C22 C17 C18 169.83(13) . . . . ?
C21 C22 C17 C16 -172.84(13) . . . . ?
C14 C22 C17 C16 -2.16(16) . . . . ?
C30 C16 C17 C22 -155.47(13) . . . . ?
C15 C16 C17 C22 16.50(15) . . . . ?
C30 C16 C17 C18 33.3(2) . . . . ?
C15 C16 C17 C18 -154.68(14) . . . . ?
C22 C21 C20 C19 2.0(2) . . . . ?
C22 C21 C20 Cl1 -179.37(11) . . . . ?
C27 C26 C25 C24 0.2(2) . . . . ?
C11 C10 C9 C8 -2.2(2) . . . . ?
C13 C8 C9 C10 -0.8(2) . . . . ?
C7 C8 C9 C10 172.29(15) . . . . ?
C21 C20 C19 C18 -0.5(2) . . . . ?
Cl1 C20 C19 C18 -179.02(11) . . . . ?
C21 C20 C19 Cl2 178.52(11) . . . . ?
Cl1 C20 C19 Cl2 -0.05(18) . . . . ?
C13 C12 C11 C10 1.5(2) . . . . ?
C9 C10 C11 C12 1.8(3) . . . . ?
C20 C19 C18 C17 -1.8(2) . . . . ?
Cl2 C19 C18 C17 179.24(11) . . . . ?
C22 C17 C18 C19 2.4(2) . . . . ?
C16 C17 C18 C19 172.79(14) . . . . ?
C23 C28 C27 C26 0.2(2) . . . . ?
C25 C26 C27 C28 0.0(2) . . . . ?
C11 C12 C13 C8 -4.4(2) . . . . ?
C11 C12 C13 C1 -171.78(15) . . . . ?
C9 C8 C13 C12 4.1(2) . . . . ?
C7 C8 C13 C12 -170.32(13) . . . . ?
C9 C8 C13 C1 174.06(13) . . . . ?
C7 C8 C13 C1 -0.37(16) . . . . ?
C14 C1 C13 C12 -17.1(2) . . . . ?
C2 C1 C13 C12 165.48(15) . . . . ?
C14 C1 C13 C8 174.58(13) . . . . ?
C2 C1 C13 C8 -2.83(15) . . . . ?
C31 C36 C35 C34 2.3(2) . . . . ?
C37 C36 C35 C34 -176.53(15) . . . . ?
C36 C35 C34 C33 0.6(2) . . . . ?
C35 C34 C33 C32 -1.4(2) . . . . ?
C34 C33 C32 C31 -0.7(2) . . . . ?
C33 C32 C31 C36 3.6(2) . . . . ?
C33 C32 C31 C30 174.16(15) . . . . ?
C35 C36 C31 C32 -4.4(2) . . . . ?
C37 C36 C31 C32 174.63(13) . . . . ?
C35 C36 C31 C30 -176.94(13) . . . . ?
C37 C36 C31 C30 2.09(16) . . . . ?
C17 C16 C30 C31 -156.48(14) . . . . ?
C15 C16 C30 C31 33.5(2) . . . . ?
C17 C16 C30 C42 25.9(2) . . . . ?
C15 C16 C30 C42 -144.14(14) . . . . ?
C32 C31 C30 C16 9.2(3) . . . . ?
C36 C31 C30 C16 -179.50(15) . . . . ?
C32 C31 C30 C42 -172.85(15) . . . . ?
C36 C31 C30 C42 -1.55(15) . . . . ?
C27 C28 C23 C24 -0.7(2) . . . . ?
C27 C28 C23 C15 -179.71(13) . . . . ?
C29 C15 C23 C28 171.01(12) . . . . ?
C14 C15 C23 C28 47.28(17) . . . . ?
C16 C15 C23 C28 -63.94(16) . . . . ?
C29 C15 C23 C24 -8.00(19) . . . . ?
C14 C15 C23 C24 -131.73(14) . . . . ?
C16 C15 C23 C24 117.05(15) . . . . ?
C41 C40 C39 C38 -3.0(2) . . . . ?
C40 C39 C38 C37 2.0(2) . . . . ?
C39 C38 C37 C42 2.2(2) . . . . ?
C39 C38 C37 C36 -172.90(14) . . . . ?
C35 C36 C37 C38 -7.3(3) . . . . ?
C31 C36 C37 C38 173.74(15) . . . . ?
C35 C36 C37 C42 177.09(15) . . . . ?
C31 C36 C37 C42 -1.82(16) . . . . ?
C39 C40 C41 C42 -0.3(2) . . . . ?
C40 C41 C42 C37 4.4(2) . . . . ?
C40 C41 C42 C30 171.42(15) . . . . ?
C38 C37 C42 C41 -5.4(2) . . . . ?
C36 C37 C42 C41 170.66(13) . . . . ?
C38 C37 C42 C30 -175.19(13) . . . . ?
C36 C37 C42 C30 0.82(16) . . . . ?
C16 C30 C42 C41 10.5(2) . . . . ?
C31 C30 C42 C41 -167.61(15) . . . . ?
C16 C30 C42 C37 178.52(13) . . . . ?
C31 C30 C42 C37 0.42(15) . . . . ?
C26 C25 C24 C23 -0.6(2) . . . . ?
C28 C23 C24 C25 0.8(2) . . . . ?
C15 C23 C24 C25 179.88(13) . . . . ?
